data_4510297
loop_
_publ_author_name
'Kim, Euni'
'Lee, Haeri'
'Noh, Tae Hwan'
'Jung, Ok-Sang'

_publ_section_title
;
 Suprachannels via a Molecular Array of 2D Networks: Solvent Effects,
 Anion Exchange, and Physicochemical Properties of Silver(I) Complexes
 BearingN,N&#x2032;,N&#x2033;-Tris(2-pyridinylethyl)-1,3,5-benzenetricarboxamide
;
_journal_issue 4
_journal_name_full 'Crystal Growth &amp; Design'
_journal_page_first 1888
_journal_paper_doi 10.1021/cg500025k
_journal_volume 14
_journal_year 2014
_chemical_formula_sum 'C60 H84 Ag3 N15 O24'
_chemical_formula_weight 1723.03
_chemical_name_systematic
; 
 ? 
;
_space_group_IT_number 15
_symmetry_cell_setting monoclinic
_symmetry_space_group_name_Hall '-C 2yc'
_symmetry_space_group_name_H-M 'C 1 2/c 1'
_atom_sites_solution_hydrogens geom
_atom_sites_solution_primary direct
_atom_sites_solution_secondary difmap
_audit_creation_method SHELXL-97
_cell_angle_alpha 90.00
_cell_angle_beta 107.194(3)
_cell_angle_gamma 90.00
_cell_formula_units_Z 4
_cell_length_a 32.4383(11)
_cell_length_b 16.1532(4)
_cell_length_c 14.8332(8)
_cell_measurement_reflns_used 9790
_cell_measurement_temperature 173(2)
_cell_measurement_theta_max 28.00
_cell_measurement_theta_min 2.42
_cell_volume 7425.0(5)
_computing_cell_refinement 'Bruker APEX2'
_computing_data_collection 'Bruker APEX2'
_computing_data_reduction 'Bruker APEX2'
_computing_molecular_graphics 'Bruker SHELXTL'
_computing_publication_material 'Bruker SHELXTL'
_computing_structure_refinement 'SHELXL-97 (Sheldrick, 2008)'
_computing_structure_solution 'SHELXS-97 (Sheldrick, 2008)'
_diffrn_ambient_temperature 173(2)
_diffrn_measured_fraction_theta_full 1.000
_diffrn_measured_fraction_theta_max 1.000
_diffrn_measurement_device_type 'Bruker Breeze CCD'
_diffrn_measurement_method '\f and \w scans'
_diffrn_radiation_monochromator graphite
_diffrn_radiation_source 'fine-focus sealed tube'
_diffrn_radiation_type MoK\a
_diffrn_radiation_wavelength 0.71073
_diffrn_reflns_av_R_equivalents 0.0868
_diffrn_reflns_av_unetI/netI 0.0376
_diffrn_reflns_limit_h_max 40
_diffrn_reflns_limit_h_min -40
_diffrn_reflns_limit_k_max 20
_diffrn_reflns_limit_k_min -20
_diffrn_reflns_limit_l_max 18
_diffrn_reflns_limit_l_min -18
_diffrn_reflns_number 54826
_diffrn_reflns_theta_full 26.50
_diffrn_reflns_theta_max 26.50
_diffrn_reflns_theta_min 1.31
_exptl_absorpt_coefficient_mu 0.867
_exptl_absorpt_correction_T_max 0.8389
_exptl_absorpt_correction_T_min 0.7570
_exptl_absorpt_correction_type multi-scan
_exptl_absorpt_process_details sadabs
_exptl_crystal_colour colorless
_exptl_crystal_density_diffrn 1.541
_exptl_crystal_density_method 'not measured'
_exptl_crystal_description block
_exptl_crystal_F_000 3528
_exptl_crystal_size_max 0.34
_exptl_crystal_size_mid 0.32
_exptl_crystal_size_min 0.21
_refine_diff_density_max 4.729
_refine_diff_density_min -4.081
_refine_diff_density_rms 0.198
_refine_ls_extinction_method none
_refine_ls_goodness_of_fit_ref 1.282
_refine_ls_hydrogen_treatment constr
_refine_ls_matrix_type full
_refine_ls_number_parameters 467
_refine_ls_number_reflns 7715
_refine_ls_number_restraints 340
_refine_ls_restrained_S_all 1.274
_refine_ls_R_factor_all 0.1147
_refine_ls_R_factor_gt 0.1016
_refine_ls_shift/su_max 0.001
_refine_ls_shift/su_mean 0.000
_refine_ls_structure_factor_coef Fsqd
_refine_ls_weighting_details 'calc w=1/[\s^2^(Fo^2^)+(0.1760P)^2^+27.6347P] where P=(Fo^2^+2Fc^2^)/3'
_refine_ls_weighting_scheme calc
_refine_ls_wR_factor_gt 0.3011
_refine_ls_wR_factor_ref 0.3152
_reflns_number_gt 5998
_reflns_number_total 7715
_reflns_threshold_expression >2sigma(I)
_cod_data_source_file cg500025k_si_002.cif
_cod_data_source_block 976463
_cod_depositor_comments
;
The following automatic conversions were performed:

'_symmetry_cell_setting' value 'Monoclinic' changed to 'monoclinic'
according to
/usr/data/users/saulius/automatic-downloads/current/ACS/lib/dictionaries/cif_core.dic
dictionary named 'cif_core.dic' version 2.4.2 from 2011-04-26.

Automatic conversion script
Id: cif_fix_values 2281 2013-09-26 08:29:07Z andrius 
;
_cod_original_sg_symbol_H-M C2/c
_cod_database_code 4510297

loop_
_symmetry_equiv_pos_as_xyz
'x, y, z'
'-x, y, -z+1/2'
'x+1/2, y+1/2, z'
'-x+1/2, y+1/2, -z+1/2'
'-x, -y, -z'
'x, -y, z-1/2'
'-x+1/2, -y+1/2, -z'
'x+1/2, -y+1/2, z-1/2'

loop_
_atom_site_label
_atom_site_type_symbol
_atom_site_fract_x
_atom_site_fract_y
_atom_site_fract_z
_atom_site_U_iso_or_equiv
_atom_site_adp_type
_atom_site_occupancy
_atom_site_symmetry_multiplicity
_atom_site_calc_flag
_atom_site_refinement_flags
Ag1 Ag 0.230310(16) -0.38948(3) -0.18795(3) 0.0465(3) Uani 1 1 d U
Ag2 Ag 0.50684(13) 0.0149(3) 0.4880(5) 0.1506(15) Uani 0.50 1 d PU
O1 O 0.29116(18) -0.3019(3) -0.0791(4) 0.0674(17) Uani 1 1 d U
O2 O 0.4402(2) -0.0825(4) 0.2937(4) 0.084(2) Uani 1 1 d U
O3 O 0.28996(17) -0.0049(3) -0.0733(4) 0.0640(13) Uani 1 1 d U
O4 O 0.4528(8) 0.6086(11) 0.2734(9) 0.271(12) Uani 1 1 d DU
O5 O 0.4380(3) 0.5970(6) 0.0987(7) 0.109(2) Uani 1 1 d DU
O6 O 0.4331(5) 0.2710(8) 0.0903(10) 0.089(4) Uani 0.50 1 d PDU
O7 O 0.4191(3) 0.3908(6) 0.1820(8) 0.0640(13) Uani 0.50 1 d PDU
O8 O 0.2697(3) -0.3927(6) -0.3151(6) 0.109(2) Uani 1 1 d U
H8A H 0.2570 -0.4339 -0.3575 0.131 Uiso 1 1 d R
H8B H 0.2687 -0.3344 -0.3120 0.131 Uiso 1 1 d R
O9 O 0.4361(2) 0.1013(5) 0.1062(6) 0.097(3) Uani 1 1 d U
H9B H 0.4478 0.1420 0.0915 0.116 Uiso 1 1 d R
H9C H 0.4525 0.0798 0.1534 0.116 Uiso 1 1 d R
O10 O 0.3560(2) 0.4205(6) 0.2227(7) 0.112(3) Uani 1 1 d DU
H10B H 0.3701 0.3870 0.1725 0.135 Uiso 1 1 d R
H10C H 0.3718 0.4360 0.2740 0.135 Uiso 1 1 d R
O11 O 0.5677(6) 0.4744(10) 0.1405(16) 0.254(10) Uani 1 1 d U
H11B H 0.5855 0.4889 0.1143 0.305 Uiso 1 1 d R
H11C H 0.5444 0.4666 0.1007 0.305 Uiso 1 1 d R
O12 O 0.5000 0.0255(5) 0.2500 0.069(2) Uani 1 2 d SU
H12B H 0.5168 0.0607 0.2422 0.083 Uiso 1 1 d R
O13 O 0.5524(10) 0.564(2) -0.016(2) 0.350(15) Uani 1 1 d U
H13A H 0.5564 0.6005 -0.0517 0.420 Uiso 1 1 d R
H13B H 0.5317 0.5359 -0.0444 0.420 Uiso 1 1 d R
N1 N 0.23679(18) -0.5222(3) -0.1522(4) 0.0415(12) Uani 1 1 d U
N2 N 0.3470(2) -0.3777(3) 0.0048(4) 0.0468(13) Uani 1 1 d U
H2B H 0.3721 -0.3786 0.0486 0.056 Uiso 1 1 calc R
N3 N 0.5419(5) -0.1056(9) 0.5523(10) 0.141(6) Uani 1 1 d U
N4 N 0.4462(3) -0.2193(5) 0.3010(5) 0.088(3) Uani 1 1 d DU
H4B H 0.4395 -0.2672 0.2719 0.106 Uiso 1 1 calc R
N5 N 0.30441(16) 0.2263(3) -0.2587(4) 0.0389(11) Uani 1 1 d U
N6 N 0.34794(19) 0.0677(3) 0.0129(4) 0.0484(14) Uani 1 1 d U
H6C H 0.3715 0.0671 0.0612 0.058 Uiso 1 1 calc R
N7 N 0.4246(8) 0.5707(18) 0.1833(11) 0.305(16) Uani 1 1 d DU
N8 N 0.3987(4) 0.3287(12) 0.1047(11) 0.138(10) Uani 0.50 1 d PDU
C1 C 0.2129(2) -0.5768(4) -0.2124(5) 0.0506(16) Uani 1 1 d U
H1A H 0.1926 -0.5564 -0.2682 0.061 Uiso 1 1 calc R
C2 C 0.2158(2) -0.6615(4) -0.1986(5) 0.0495(16) Uani 1 1 d U
H2A H 0.1982 -0.6984 -0.2437 0.059 Uiso 1 1 calc R
C3 C 0.2454(2) -0.6909(4) -0.1162(5) 0.0481(15) Uani 1 1 d U
H3A H 0.2483 -0.7486 -0.1034 0.058 Uiso 1 1 calc R
C4 C 0.2700(2) -0.6351(4) -0.0544(5) 0.0477(15) Uani 1 1 d U
H4A H 0.2904 -0.6540 0.0019 0.057 Uiso 1 1 calc R
C5 C 0.2655(2) -0.5503(4) -0.0731(4) 0.0395(13) Uani 1 1 d U
C6 C 0.2922(2) -0.4878(4) -0.0078(4) 0.0466(15) Uani 1 1 d U
H6A H 0.3044 -0.5132 0.0552 0.056 Uiso 1 1 calc R
H6B H 0.2735 -0.4412 -0.0011 0.056 Uiso 1 1 calc R
C7 C 0.3293(2) -0.4540(4) -0.0425(5) 0.0468(15) Uani 1 1 d U
H7A H 0.3525 -0.4961 -0.0311 0.056 Uiso 1 1 calc R
H7B H 0.3185 -0.4440 -0.1114 0.056 Uiso 1 1 calc R
C8 C 0.3258(2) -0.3067(4) -0.0168(4) 0.0430(15) Uani 1 1 d U
C9 C 0.2924(2) 0.2963(4) -0.3068(5) 0.0462(15) Uani 1 1 d U
H9A H 0.2697 0.2937 -0.3644 0.055 Uiso 1 1 calc R
C10 C 0.3108(3) 0.3716(4) -0.2782(6) 0.0503(16) Uani 1 1 d U
H10A H 0.3001 0.4206 -0.3127 0.060 Uiso 1 1 calc R
C11 C 0.3457(3) 0.3741(4) -0.1968(6) 0.0541(18) Uani 1 1 d U
H11A H 0.3603 0.4248 -0.1760 0.065 Uiso 1 1 calc R
C12 C 0.3587(2) 0.3033(4) -0.1476(5) 0.0497(16) Uani 1 1 d U
H12A H 0.3822 0.3046 -0.0913 0.060 Uiso 1 1 calc R
C13 C 0.3379(2) 0.2288(4) -0.1787(5) 0.0412(14) Uani 1 1 d U
C14 C 0.3510(2) 0.1497(4) -0.1243(5) 0.0469(15) Uani 1 1 d U
H14A H 0.3829 0.1457 -0.1034 0.056 Uiso 1 1 calc R
H14B H 0.3396 0.1021 -0.1663 0.056 Uiso 1 1 calc R
C15 C 0.3345(2) 0.1445(4) -0.0382(5) 0.0497(16) Uani 1 1 d U
H15A H 0.3458 0.1920 0.0041 0.060 Uiso 1 1 calc R
H15B H 0.3026 0.1479 -0.0588 0.060 Uiso 1 1 calc R
C16 C 0.32522(19) -0.0023(4) -0.0120(4) 0.0390(13) Uani 1 1 d U
C17 C 0.5743(4) -0.0962(9) 0.6315(10) 0.102(4) Uani 1 1 d U
H17B H 0.5813 -0.0417 0.6548 0.122 Uiso 1 1 calc R
C18 C 0.5976(3) -0.1593(9) 0.6806(7) 0.091(3) Uani 1 1 d U
H18A H 0.6180 -0.1498 0.7405 0.109 Uiso 1 1 calc R
C19 C 0.5916(4) -0.2351(10) 0.6437(8) 0.099(4) Uani 1 1 d U
H19A H 0.6069 -0.2810 0.6779 0.119 Uiso 1 1 calc R
C20 C 0.5637(6) -0.2456(10) 0.5579(10) 0.146(7) Uani 1 1 d U
H20A H 0.5601 -0.2988 0.5293 0.175 Uiso 1 1 calc R
C21 C 0.5400(6) -0.1782(11) 0.5102(10) 0.169(9) Uani 1 1 d DU
C22 C 0.5185(4) -0.1809(13) 0.4044(9) 0.150(7) Uani 1 1 d DU
H22A H 0.5157 -0.1245 0.3769 0.180 Uiso 1 1 calc R
H22B H 0.5351 -0.2159 0.3727 0.180 Uiso 1 1 calc R
C23 C 0.4766(5) -0.2163(9) 0.3952(8) 0.174(9) Uani 1 1 d DU
H23A H 0.4631 -0.1844 0.4361 0.209 Uiso 1 1 calc R
H23B H 0.4809 -0.2735 0.4202 0.209 Uiso 1 1 calc R
C24 C 0.4284(3) -0.1500(5) 0.2587(5) 0.064(2) Uani 1 1 d U
C25 C 0.3454(2) -0.2293(4) 0.0361(4) 0.0381(13) Uani 1 1 d U
C26 C 0.3777(2) -0.2296(4) 0.1208(4) 0.0426(15) Uani 1 1 d U
H26A H 0.3890 -0.2808 0.1490 0.051 Uiso 1 1 calc R
C27 C 0.3941(2) -0.1557(4) 0.1654(4) 0.0439(15) Uani 1 1 d U
C28 C 0.3774(2) -0.0811(4) 0.1234(4) 0.0382(13) Uani 1 1 d U
H28A H 0.3885 -0.0305 0.1534 0.046 Uiso 1 1 calc R
C29 C 0.34481(19) -0.0798(4) 0.0382(4) 0.0365(12) Uani 1 1 d U
C30 C 0.32869(19) -0.1545(4) -0.0046(4) 0.0362(12) Uani 1 1 d U
H30A H 0.3060 -0.1543 -0.0622 0.043 Uiso 1 1 calc R
O14 O 0.5000 0.360(3) 0.2500 0.41(3) Uani 1 2 d SU
H14C H 0.4877 0.3684 0.2916 0.493 Uiso 0.50 1 d PR
H14D H 0.5105 0.3174 0.2811 0.493 Uiso 0.50 1 d PR

loop_
_atom_site_aniso_label
_atom_site_aniso_U_11
_atom_site_aniso_U_22
_atom_site_aniso_U_33
_atom_site_aniso_U_23
_atom_site_aniso_U_13
_atom_site_aniso_U_12
Ag1 0.0510(4) 0.0295(3) 0.0471(4) 0.00146(18) -0.0036(2) 0.00191(18)
Ag2 0.085(3) 0.111(3) 0.229(4) 0.056(3) 0.006(2) 0.041(2)
O1 0.072(3) 0.038(3) 0.058(3) 0.001(2) -0.034(3) -0.003(2)
O2 0.100(5) 0.064(4) 0.054(3) 0.007(3) -0.032(3) -0.033(4)
O3 0.057(3) 0.045(3) 0.071(3) 0.006(2) -0.010(2) 0.003(2)
O4 0.208(18) 0.150(15) 0.46(3) -0.035(17) 0.10(2) 0.012(12)
O5 0.087(4) 0.096(5) 0.125(6) -0.009(3) 0.002(4) -0.003(3)
O6 0.111(11) 0.086(10) 0.081(9) 0.009(7) 0.045(8) 0.006(8)
O7 0.057(3) 0.045(3) 0.071(3) 0.006(2) -0.010(2) 0.003(2)
O8 0.087(4) 0.096(5) 0.125(6) -0.009(3) 0.002(4) -0.003(3)
O9 0.071(4) 0.106(6) 0.090(5) 0.012(4) -0.013(4) -0.033(4)
O10 0.069(4) 0.114(7) 0.136(7) 0.009(6) 0.001(5) 0.006(5)
O11 0.195(15) 0.175(14) 0.30(2) 0.048(14) -0.069(14) -0.038(12)
O12 0.063(5) 0.053(5) 0.081(6) 0.000 0.005(4) 0.000
O13 0.32(3) 0.37(3) 0.33(3) -0.07(2) 0.06(2) -0.11(2)
N1 0.049(3) 0.030(3) 0.039(3) 0.000(2) 0.002(2) -0.003(2)
N2 0.048(3) 0.033(3) 0.044(3) 0.003(2) -0.009(2) -0.004(2)
N3 0.117(9) 0.136(11) 0.122(10) -0.010(8) -0.036(8) 0.063(8)
N4 0.082(5) 0.071(5) 0.073(5) 0.037(4) -0.039(4) -0.023(4)
N5 0.038(3) 0.027(2) 0.043(3) 0.000(2) 0.000(2) 0.002(2)
N6 0.051(3) 0.032(3) 0.047(3) 0.008(2) -0.010(2) -0.003(2)
N7 0.34(3) 0.29(3) 0.26(3) 0.13(2) 0.05(2) 0.01(2)
N8 0.118(15) 0.25(3) 0.046(9) -0.053(13) 0.028(10) -0.048(18)
C1 0.056(4) 0.036(4) 0.048(4) 0.001(3) -0.003(3) -0.007(3)
C2 0.057(4) 0.030(3) 0.053(4) -0.006(3) 0.003(3) -0.007(3)
C3 0.058(4) 0.030(3) 0.057(4) 0.004(3) 0.018(3) -0.004(3)
C4 0.058(4) 0.035(3) 0.044(4) 0.007(3) 0.005(3) -0.003(3)
C5 0.048(3) 0.032(3) 0.035(3) 0.004(2) 0.008(3) -0.005(3)
C6 0.063(4) 0.038(3) 0.032(3) 0.001(3) 0.004(3) -0.010(3)
C7 0.054(4) 0.030(3) 0.050(4) -0.005(3) 0.005(3) -0.005(3)
C8 0.047(3) 0.032(3) 0.037(3) 0.006(2) -0.007(3) -0.010(3)
C9 0.050(4) 0.035(3) 0.048(4) 0.009(3) 0.006(3) 0.006(3)
C10 0.065(4) 0.028(3) 0.059(4) 0.009(3) 0.019(4) 0.003(3)
C11 0.064(4) 0.035(3) 0.064(5) -0.004(3) 0.021(4) -0.010(3)
C12 0.049(4) 0.042(4) 0.051(4) -0.005(3) 0.004(3) -0.008(3)
C13 0.040(3) 0.032(3) 0.045(3) 0.004(3) 0.001(3) 0.000(2)
C14 0.044(3) 0.033(3) 0.051(4) 0.006(3) -0.005(3) 0.004(3)
C15 0.051(4) 0.028(3) 0.059(4) 0.004(3) -0.002(3) -0.002(3)
C16 0.038(3) 0.032(3) 0.038(3) 0.000(2) -0.002(2) -0.002(2)
C17 0.063(6) 0.116(10) 0.107(9) -0.015(7) -0.005(6) 0.013(6)
C18 0.058(5) 0.131(10) 0.064(6) -0.015(6) -0.013(4) 0.001(6)
C19 0.072(6) 0.143(11) 0.062(6) 0.009(7) -0.012(5) 0.040(7)
C20 0.168(14) 0.113(10) 0.088(8) -0.011(8) -0.067(9) 0.044(10)
C21 0.183(15) 0.112(11) 0.120(11) -0.037(9) -0.097(11) 0.069(11)
C22 0.109(10) 0.23(2) 0.124(11) 0.067(13) 0.053(9) 0.041(12)
C23 0.129(12) 0.093(10) 0.213(17) 0.059(11) -0.086(11) -0.047(9)
C24 0.062(4) 0.064(5) 0.045(4) 0.017(4) -0.015(3) -0.024(4)
C25 0.043(3) 0.032(3) 0.031(3) 0.005(2) -0.003(2) -0.007(2)
C26 0.045(3) 0.035(3) 0.035(3) 0.013(2) -0.008(3) -0.009(3)
C27 0.047(3) 0.046(4) 0.031(3) 0.006(3) -0.001(3) -0.015(3)
C28 0.042(3) 0.035(3) 0.031(3) 0.001(2) 0.000(2) -0.014(3)
C29 0.039(3) 0.035(3) 0.032(3) 0.001(2) 0.004(2) -0.004(2)
C30 0.039(3) 0.032(3) 0.029(3) 0.002(2) -0.004(2) -0.006(2)
O14 0.31(4) 0.45(4) 0.40(4) 0.000 -0.03(3) 0.000

loop_
_atom_type_symbol
_atom_type_description
_atom_type_scat_dispersion_real
_atom_type_scat_dispersion_imag
_atom_type_scat_source
C C 0.0033 0.0016 'International Tables Vol C Tables 4.2.6.8 and 6.1.1.4'
H H 0.0000 0.0000 'International Tables Vol C Tables 4.2.6.8 and 6.1.1.4'
N N 0.0061 0.0033 'International Tables Vol C Tables 4.2.6.8 and 6.1.1.4'
O O 0.0106 0.0060 'International Tables Vol C Tables 4.2.6.8 and 6.1.1.4'
Ag Ag -0.8971 1.1015 'International Tables Vol C Tables 4.2.6.8 and 6.1.1.4'

loop_
_geom_angle_atom_site_label_1
_geom_angle_atom_site_label_2
_geom_angle_atom_site_label_3
_geom_angle
_geom_angle_site_symmetry_1
_geom_angle_site_symmetry_3
N1 Ag1 N5 156.0(2) . 4_544
N1 Ag1 O8 97.1(3) . .
N5 Ag1 O8 93.8(2) 4_544 .
N1 Ag1 O1 112.52(18) . .
N5 Ag1 O1 88.53(17) 4_544 .
O8 Ag1 O1 90.9(2) . .
Ag2 Ag2 N3 94.3(8) 5_656 5_656
Ag2 Ag2 N3 65.4(7) 5_656 .
N3 Ag2 N3 159.7(2) 5_656 .
C8 O1 Ag1 143.0(5) . .
Ag1 O8 H8A 107.3 . .
Ag1 O8 H8B 85.1 . .
H8A O8 H8B 137.6 . .
H9B O9 H9C 109.4 . .
H10B O10 H10C 119.8 . .
H11B O11 H11C 109.4 . .
H13A O13 H13B 109.5 . .
C1 N1 C5 118.6(6) . .
C1 N1 Ag1 119.3(5) . .
C5 N1 Ag1 122.1(4) . .
C8 N2 C7 121.1(6) . .
C8 N2 H2B 119.5 . .
C7 N2 H2B 119.5 . .
C21 N3 C17 115.6(11) . .
C21 N3 Ag2 123.8(10) . 5_656
C17 N3 Ag2 120.1(11) . 5_656
C21 N3 Ag2 127.1(9) . .
C17 N3 Ag2 115.6(11) . .
Ag2 N3 Ag2 20.3(2) 5_656 .
C24 N4 C23 120.1(10) . .
C24 N4 H4B 119.9 . .
C23 N4 H4B 119.9 . .
C9 N5 C13 118.5(6) . .
C9 N5 Ag1 119.4(4) . 4_554
C13 N5 Ag1 122.2(4) . 4_554
C16 N6 C15 121.4(5) . .
C16 N6 H6C 119.3 . .
C15 N6 H6C 119.3 . .
O5 N7 O4 112.0(6) . .
O6 N8 O7 109.7(6) . .
N1 C1 C2 123.8(6) . .
N1 C1 H1A 118.1 . .
C2 C1 H1A 118.1 . .
C1 C2 C3 117.8(6) . .
C1 C2 H2A 121.1 . .
C3 C2 H2A 121.1 . .
C4 C3 C2 118.6(6) . .
C4 C3 H3A 120.7 . .
C2 C3 H3A 120.7 . .
C3 C4 C5 120.6(6) . .
C3 C4 H4A 119.7 . .
C5 C4 H4A 119.7 . .
N1 C5 C4 120.6(6) . .
N1 C5 C6 117.3(5) . .
C4 C5 C6 122.1(6) . .
C5 C6 C7 112.6(5) . .
C5 C6 H6A 109.1 . .
C7 C6 H6A 109.1 . .
C5 C6 H6B 109.1 . .
C7 C6 H6B 109.1 . .
H6A C6 H6B 107.8 . .
N2 C7 C6 112.0(6) . .
N2 C7 H7A 109.2 . .
C6 C7 H7A 109.2 . .
N2 C7 H7B 109.2 . .
C6 C7 H7B 109.2 . .
H7A C7 H7B 107.9 . .
O1 C8 N2 121.9(6) . .
O1 C8 C25 119.3(6) . .
N2 C8 C25 118.8(5) . .
N5 C9 C10 123.9(6) . .
N5 C9 H9A 118.0 . .
C10 C9 H9A 118.0 . .
C9 C10 C11 117.6(6) . .
C9 C10 H10A 121.2 . .
C11 C10 H10A 121.2 . .
C12 C11 C10 119.1(7) . .
C12 C11 H11A 120.4 . .
C10 C11 H11A 120.4 . .
C11 C12 C13 120.6(7) . .
C11 C12 H12A 119.7 . .
C13 C12 H12A 119.7 . .
N5 C13 C12 120.1(6) . .
N5 C13 C14 118.2(5) . .
C12 C13 C14 121.7(6) . .
C13 C14 C15 112.5(6) . .
C13 C14 H14A 109.1 . .
C15 C14 H14A 109.1 . .
C13 C14 H14B 109.1 . .
C15 C14 H14B 109.1 . .
H14A C14 H14B 107.8 . .
N6 C15 C14 111.0(6) . .
N6 C15 H15A 109.4 . .
C14 C15 H15A 109.4 . .
N6 C15 H15B 109.4 . .
C14 C15 H15B 109.4 . .
H15A C15 H15B 108.0 . .
O3 C16 N6 123.1(6) . .
O3 C16 C29 120.2(6) . .
N6 C16 C29 116.7(5) . .
N3 C17 C18 124.2(14) . .
N3 C17 H17B 117.9 . .
C18 C17 H17B 117.9 . .
C19 C18 C17 118.8(10) . .
C19 C18 H18A 120.6 . .
C17 C18 H18A 120.6 . .
C18 C19 C20 118.9(12) . .
C18 C19 H19A 120.5 . .
C20 C19 H19A 120.5 . .
C19 C20 C21 119.9(14) . .
C19 C20 H20A 120.0 . .
C21 C20 H20A 120.0 . .
N3 C21 C20 120.7(11) . .
N3 C21 C22 117.1(15) . .
C20 C21 C22 121.2(14) . .
C23 C22 C21 104.0(12) . .
C23 C22 H22A 111.0 . .
C21 C22 H22A 111.0 . .
C23 C22 H22B 111.0 . .
C21 C22 H22B 111.0 . .
H22A C22 H22B 109.0 . .
C22 C23 N4 117.1(12) . .
C22 C23 H23A 108.0 . .
N4 C23 H23A 108.0 . .
C22 C23 H23B 108.0 . .
N4 C23 H23B 108.0 . .
H23A C23 H23B 107.3 . .
O2 C24 N4 121.0(7) . .
O2 C24 C27 120.1(7) . .
N4 C24 C27 118.9(7) . .
C26 C25 C30 119.6(6) . .
C26 C25 C8 124.1(6) . .
C30 C25 C8 116.4(5) . .
C25 C26 C27 120.7(6) . .
C25 C26 H26A 119.6 . .
C27 C26 H26A 119.6 . .
C28 C27 C26 119.2(6) . .
C28 C27 C24 116.3(6) . .
C26 C27 C24 124.4(6) . .
C29 C28 C27 120.8(6) . .
C29 C28 H28A 119.6 . .
C27 C28 H28A 119.6 . .
C28 C29 C30 119.0(6) . .
C28 C29 C16 124.2(6) . .
C30 C29 C16 116.8(5) . .
C25 C30 C29 120.7(5) . .
C25 C30 H30A 119.6 . .
C29 C30 H30A 119.6 . .
H14C O14 H14D 86.2 . .

loop_
_geom_bond_atom_site_label_1
_geom_bond_atom_site_label_2
_geom_bond_distance
_geom_bond_site_symmetry_2
Ag1 N1 2.203(5) .
Ag1 N5 2.206(5) 4_544
Ag1 O8 2.571(10) .
Ag1 O1 2.573(5) .
Ag2 Ag2 0.804(6) 5_656
Ag2 N3 2.109(12) 5_656
Ag2 N3 2.313(12) .
O1 C8 1.228(8) .
O2 C24 1.219(11) .
O3 C16 1.234(8) .
O4 N7 1.508(4) .
O5 N7 1.506(4) .
O6 N8 1.516(6) .
O7 N8 1.520(6) .
O8 H8A 0.9252 .
O8 H8B 0.9425 .
O9 H9B 0.8202 .
O9 H9C 0.8199 .
O10 H10B 1.1228 .
O10 H10C 0.8200 .
O11 H11B 0.8199 .
O11 H11C 0.8199 .
O12 H12B 0.8200 .
O13 H13A 0.8199 .
O13 H13B 0.8201 .
N1 C1 1.330(9) .
N1 C5 1.344(8) .
N2 C8 1.327(9) .
N2 C7 1.450(8) .
N2 H2B 0.8800 .
N3 C21 1.323(18) .
N3 C17 1.331(17) .
N3 Ag2 2.109(12) 5_656
N4 C24 1.329(11) .
N4 C23 1.454(5) .
N4 H4B 0.8800 .
N5 C9 1.332(8) .
N5 C13 1.352(8) .
N5 Ag1 2.206(5) 4_554
N6 C16 1.340(8) .
N6 C15 1.453(8) .
N6 H6C 0.8800 .
C1 C2 1.383(10) .
C1 H1A 0.9500 .
C2 C3 1.395(10) .
C2 H2A 0.9500 .
C3 C4 1.364(10) .
C3 H3A 0.9500 .
C4 C5 1.397(9) .
C4 H4A 0.9500 .
C5 C6 1.486(9) .
C6 C7 1.543(10) .
C6 H6A 0.9900 .
C6 H6B 0.9900 .
C7 H7A 0.9900 .
C7 H7B 0.9900 .
C8 C25 1.513(8) .
C9 C10 1.366(10) .
C9 H9A 0.9500 .
C10 C11 1.391(11) .
C10 H10A 0.9500 .
C11 C12 1.354(11) .
C11 H11A 0.9500 .
C12 C13 1.391(9) .
C12 H12A 0.9500 .
C13 C14 1.504(8) .
C14 C15 1.524(11) .
C14 H14A 0.9900 .
C14 H14B 0.9900 .
C15 H15A 0.9900 .
C15 H15B 0.9900 .
C16 C29 1.499(8) .
C17 C18 1.348(18) .
C17 H17B 0.9500 .
C18 C19 1.332(18) .
C18 H18A 0.9500 .
C19 C20 1.337(15) .
C19 H19A 0.9500 .
C20 C21 1.398(18) .
C20 H20A 0.9500 .
C21 C22 1.519(9) .
C22 C23 1.443(15) .
C22 H22A 0.9900 .
C22 H22B 0.9900 .
C23 H23A 0.9900 .
C23 H23B 0.9900 .
C24 C27 1.501(9) .
C25 C26 1.378(8) .
C25 C30 1.387(8) .
C26 C27 1.391(9) .
C26 H26A 0.9500 .
C27 C28 1.390(10) .
C28 C29 1.388(8) .
C28 H28A 0.9500 .
C29 C30 1.391(8) .
C30 H30A 0.9500 .
O14 H14C 0.8400 .
O14 H14D 0.8400 .
